data_7009482
loop_
_publ_author_name
'Kukushkin, Vadim Yu.'
'Ilichev, Igor V.'
'Zhdanova, Maria A.'
'Wagner, Gabriele'
'Pombeiro, Armando J. L.'

_publ_section_title
;
 Metal-mediated hydrolysis of the oxime C&#xE006;N bond to produce
 RhIII-bound O-iminoacylated MeC(&#xE006;NH)ONH2 species
;
_journal_issue 10
_journal_name_full 'Journal of the Chemical Society, Dalton Transactions'
_journal_page_first 1567
_journal_paper_doi 10.1039/b001384f
_journal_year 2000
_chemical_formula_sum 'C4 H12 Cl3 N4 O2 Rh'
_chemical_formula_weight 357.44
_chemical_name_systematic
;
?
;
_space_group_IT_number 2
_symmetry_cell_setting triclinic
_symmetry_space_group_name_Hall '-P 1'
_symmetry_space_group_name_H-M 'P -1'
_atom_sites_solution_hydrogens difmap
_atom_sites_solution_primary direct
_atom_sites_solution_secondary difmap
_audit_creation_method SHELXL-97
_cell_angle_alpha 87.86(3)
_cell_angle_beta 79.59(3)
_cell_angle_gamma 80.42(3)
_cell_formula_units_Z 2
_cell_length_a 8.483(2)
_cell_length_b 8.508(2)
_cell_length_c 8.617(2)
_cell_measurement_reflns_used 24
_cell_measurement_temperature 293(2)
_cell_measurement_theta_max 11
_cell_measurement_theta_min 8.5
_cell_volume 603.1(3)
_computing_structure_refinement 'SHELXL-97 (Sheldrick, 1997)'
_computing_structure_solution 'SHELXS-97 (Sheldrick, 1990)'
_diffrn_ambient_temperature 293(2)
_diffrn_measured_fraction_theta_full 0.827
_diffrn_measured_fraction_theta_max 0.827
_diffrn_measurement_device_type CAD-4
_diffrn_measurement_method theta/2theta
_diffrn_radiation_monochromator beta-filter
_diffrn_radiation_source 'fine-focus sealed tube'
_diffrn_radiation_type AgK\a
_diffrn_radiation_wavelength 0.56083
_diffrn_reflns_av_R_equivalents 0.0140
_diffrn_reflns_av_sigmaI/netI 0.0149
_diffrn_reflns_limit_h_max 10
_diffrn_reflns_limit_h_min 0
_diffrn_reflns_limit_k_max 10
_diffrn_reflns_limit_k_min -10
_diffrn_reflns_limit_l_max 10
_diffrn_reflns_limit_l_min -10
_diffrn_reflns_number 2027
_diffrn_reflns_theta_full 19.97
_diffrn_reflns_theta_max 19.97
_diffrn_reflns_theta_min 1.90
_diffrn_standards_decay_% 0.4
_diffrn_standards_interval_time 60
_diffrn_standards_number 3
_exptl_absorpt_coefficient_mu 1.076
_exptl_crystal_colour yellow
_exptl_crystal_density_diffrn 1.968
_exptl_crystal_density_method 'not measured'
_exptl_crystal_description cube
_exptl_crystal_F_000 352
_exptl_crystal_size_max .25
_exptl_crystal_size_mid .25
_exptl_crystal_size_min .20
_refine_diff_density_max 1.271
_refine_diff_density_min -1.368
_refine_diff_density_rms 0.125
_refine_ls_extinction_coef 0.022(4)
_refine_ls_extinction_expression Fc^*^=kFc[1+0.001xFc^2^\l^3^/sin(2\q)]^-1/4^
_refine_ls_extinction_method SHELXL
_refine_ls_goodness_of_fit_ref 1.087
_refine_ls_hydrogen_treatment mixed
_refine_ls_matrix_type full
_refine_ls_number_parameters 179
_refine_ls_number_reflns 1894
_refine_ls_number_restraints 0
_refine_ls_restrained_S_all 1.087
_refine_ls_R_factor_all 0.0276
_refine_ls_R_factor_gt 0.0276
_refine_ls_shift/su_max 0.493
_refine_ls_shift/su_mean 0.044
_refine_ls_structure_factor_coef Fsqd
_refine_ls_weighting_details 'w=1/[\s^2^(Fo^2^)+(0.0594P)^2^+0.5908P] where P=(Fo^2^+2Fc^2^)/3'
_refine_ls_weighting_scheme calc
_refine_ls_wR_factor_gt 0.0780
_refine_ls_wR_factor_ref 0.0780
_reflns_number_gt 1894
_reflns_number_total 1894
_reflns_threshold_expression >2sigma(I)
_cod_data_source_file b001384f.txt
_cod_data_source_block vk02
_cod_depositor_comments
;
The following automatic conversions were performed:
'_symmetry_cell_setting' value 'Triclinic' changed to 'triclinic'
according to '/home/saulius/struct/CIF-dictionaries/cif_core.dic'
dictionary named 'cif_core.dic' version 2.4.1 from 2010-06-29.

Automatic conversion script
Id: cif_fix_enum 1527 2010-12-29 10:47:43Z saulius 

The following automatic conversions were performed:

'_refine_ls_weighting_scheme' value 'calc
w=1/[\s^2^(Fo^2^)+(0.0594P)^2^+0.5908P] where P=(Fo^2^+2Fc^2^)/3' was
changed to 'calc'. New tag '_refine_ls_weighting_details' was
created. The value of the new tag was set to
'w=1/[\s^2^(Fo^2^)+(0.0594P)^2^+0.5908P] where P=(Fo^2^+2Fc^2^)/3'.

Automatic conversion script
Id: cif_fix_values 3143 2015-03-26 13:38:13Z robertas 
;
_cod_original_cell_volume 603.1(2)
_cod_database_code 7009482

loop_
_symmetry_equiv_pos_as_xyz
'x, y, z'
'-x, -y, -z'

loop_
_atom_site_label
_atom_site_type_symbol
_atom_site_fract_x
_atom_site_fract_y
_atom_site_fract_z
_atom_site_U_iso_or_equiv
_atom_site_adp_type
_atom_site_occupancy
_atom_site_calc_flag
_atom_site_refinement_flags
_atom_site_disorder_assembly
_atom_site_disorder_group
Rh1 Rh 0.0000 0.5000 0.5000 0.01966(16) Uani 1 d S . .
Rh2 Rh 0.0000 0.0000 0.0000 0.02050(16) Uani 1 d S . .
Cl1 Cl -0.18951(11) -0.03630(10) 0.22459(10) 0.0319(2) Uani 1 d . . .
Cl2 Cl -0.09105(11) 0.26247(10) 0.46566(10) 0.0323(2) Uani 1 d . . .
Cl3 Cl 0.23140(14) 0.47661(12) -0.02524(11) 0.0417(3) Uani 1 d . . .
O1 O 0.3186(3) 0.3440(3) 0.5573(3) 0.0361(6) Uani 1 d . . .
O2 O 0.2439(3) 0.0649(3) 0.1767(3) 0.0401(6) Uani 1 d . . .
N1 N 0.2047(4) 0.4330(4) 0.3452(4) 0.0264(6) Uani 1 d . . .
N2 N 0.1503(4) 0.3878(4) 0.6424(3) 0.0266(6) Uani 1 d . . .
N3 N 0.1754(4) -0.1525(4) 0.0794(4) 0.0287(6) Uani 1 d . . .
N4 N 0.0980(4) 0.1478(4) 0.1201(4) 0.0278(6) Uani 1 d . . .
C1 C 0.3295(4) 0.3676(4) 0.3999(4) 0.0310(8) Uani 1 d . . .
C2 C 0.4945(6) 0.3104(8) 0.3129(7) 0.0511(12) Uani 1 d . . .
C3 C 0.2692(4) -0.0936(5) 0.1509(5) 0.0347(8) Uani 1 d . . .
C4 C 0.4123(6) -0.1790(8) 0.2143(8) 0.0559(13) Uani 1 d . . .
H1N1 H 0.224(6) 0.454(6) 0.268(6) 0.045(15) Uiso 1 d . . .
H1N2 H 0.162(5) 0.445(5) 0.721(5) 0.033(11) Uiso 1 d . . .
H2N2 H 0.127(5) 0.292(5) 0.675(5) 0.030(10) Uiso 1 d . . .
H1N3 H 0.195(6) -0.249(6) 0.062(5) 0.042(12) Uiso 1 d . . .
H1N4 H 0.048(4) 0.173(4) 0.196(5) 0.012(9) Uiso 1 d . . .
H2N4 H 0.137(6) 0.223(6) 0.070(6) 0.036(12) Uiso 1 d . . .
H21 H 0.498(10) 0.213(11) 0.311(11) 0.11(3) Uiso 1 d . . .
H22 H 0.559(7) 0.357(7) 0.344(7) 0.070(19) Uiso 1 d . . .
H23 H 0.507(10) 0.351(9) 0.215(10) 0.10(3) Uiso 1 d . . .
H31 H 0.498(7) -0.140(7) 0.180(7) 0.060(16) Uiso 1 d . . .
H32 H 0.450(9) -0.278(10) 0.177(9) 0.11(3) Uiso 1 d . . .
H33 H 0.417(10) -0.155(10) 0.309(11) 0.12(3) Uiso 1 d . . .

loop_
_atom_site_aniso_label
_atom_site_aniso_U_11
_atom_site_aniso_U_22
_atom_site_aniso_U_33
_atom_site_aniso_U_23
_atom_site_aniso_U_13
_atom_site_aniso_U_12
Rh1 0.0251(2) 0.0216(2) 0.0128(2) 0.00211(14) -0.00456(14) -0.00470(15)
Rh2 0.0244(2) 0.0157(2) 0.0217(2) 0.00098(14) -0.00395(15) -0.00469(14)
Cl1 0.0358(5) 0.0277(4) 0.0299(5) 0.0030(3) 0.0020(3) -0.0081(3)
Cl2 0.0419(5) 0.0291(4) 0.0280(4) -0.0023(3) -0.0039(4) -0.0136(4)
Cl3 0.0670(7) 0.0375(5) 0.0251(4) 0.0026(4) -0.0107(4) -0.0194(4)
O1 0.0272(13) 0.0489(16) 0.0314(13) 0.0072(11) -0.0095(11) -0.0010(11)
O2 0.0357(14) 0.0436(16) 0.0472(16) 0.0011(12) -0.0194(12) -0.0117(12)
N1 0.0314(16) 0.0309(16) 0.0174(14) 0.0035(12) -0.0035(12) -0.0080(12)
N2 0.0300(15) 0.0313(16) 0.0187(14) 0.0034(13) -0.0074(11) -0.0029(12)
N3 0.0289(15) 0.0241(15) 0.0311(16) 0.0044(12) -0.0038(13) -0.0016(12)
N4 0.0338(16) 0.0244(15) 0.0253(16) -0.0014(13) -0.0021(14) -0.0083(13)
C1 0.0319(18) 0.0294(18) 0.0323(19) 0.0009(14) -0.0041(15) -0.0085(14)
C2 0.034(2) 0.061(3) 0.054(3) -0.005(2) 0.001(2) -0.004(2)
C3 0.0290(18) 0.041(2) 0.034(2) 0.0095(16) -0.0059(15) -0.0072(16)
C4 0.030(2) 0.065(3) 0.075(4) 0.018(3) -0.023(2) -0.007(2)

loop_
_atom_type_symbol
_atom_type_description
_atom_type_scat_dispersion_real
_atom_type_scat_dispersion_imag
_atom_type_scat_source
C C 0.0015 0.0009 'International Tables Vol C Tables 4.2.6.8 and 6.1.1.4'
H H 0.0000 0.0000 'International Tables Vol C Tables 4.2.6.8 and 6.1.1.4'
N N 0.0030 0.0019 'International Tables Vol C Tables 4.2.6.8 and 6.1.1.4'
O O 0.0056 0.0036 'International Tables Vol C Tables 4.2.6.8 and 6.1.1.4'
Cl Cl 0.0998 0.0984 'International Tables Vol C Tables 4.2.6.8 and 6.1.1.4'
Rh Rh -2.5280 0.5964 'International Tables Vol C Tables 4.2.6.8 and 6.1.1.4'

loop_
_geom_angle_atom_site_label_1
_geom_angle_atom_site_label_2
_geom_angle_atom_site_label_3
_geom_angle
_geom_angle_site_symmetry_1
_geom_angle_site_symmetry_3
_geom_angle_publ_flag
N1 Rh1 N1 180.0 . 2_566 ?
N1 Rh1 N2 101.70(12) . 2_566 ?
N1 Rh1 N2 78.30(12) 2_566 2_566 ?
N1 Rh1 N2 78.30(12) . . ?
N1 Rh1 N2 101.70(12) 2_566 . ?
N2 Rh1 N2 180.0 2_566 . ?
N1 Rh1 Cl2 88.70(9) . 2_566 ?
N1 Rh1 Cl2 91.30(9) 2_566 2_566 ?
N2 Rh1 Cl2 90.56(10) 2_566 2_566 ?
N2 Rh1 Cl2 89.44(10) . 2_566 ?
N1 Rh1 Cl2 91.30(9) . . ?
N1 Rh1 Cl2 88.70(9) 2_566 . ?
N2 Rh1 Cl2 89.44(10) 2_566 . ?
N2 Rh1 Cl2 90.56(10) . . ?
Cl2 Rh1 Cl2 180.0 2_566 . ?
N3 Rh2 N3 180.0 2 . ?
N3 Rh2 N4 78.51(13) 2 2 ?
N3 Rh2 N4 101.49(13) . 2 ?
N3 Rh2 N4 101.49(13) 2 . ?
N3 Rh2 N4 78.51(13) . . ?
N4 Rh2 N4 180.0 2 . ?
N3 Rh2 Cl1 92.15(9) 2 2 ?
N3 Rh2 Cl1 87.85(9) . 2 ?
N4 Rh2 Cl1 90.40(10) 2 2 ?
N4 Rh2 Cl1 89.60(10) . 2 ?
N3 Rh2 Cl1 87.85(9) 2 . ?
N3 Rh2 Cl1 92.15(9) . . ?
N4 Rh2 Cl1 89.60(10) 2 . ?
N4 Rh2 Cl1 90.40(10) . . ?
Cl1 Rh2 Cl1 180.0 2 . ?
C1 O1 N2 111.9(3) . . ?
C3 O2 N4 112.3(3) . . ?
C1 N1 Rh1 117.5(3) . . ?
O1 N2 Rh1 112.08(19) . . ?
C3 N3 Rh2 117.1(3) . . ?
O2 N4 Rh2 111.8(2) . . ?
N1 C1 O1 119.5(3) . . ?
N1 C1 C2 128.4(4) . . ?
O1 C1 C2 112.1(4) . . ?
N3 C3 O2 119.7(3) . . ?
N3 C3 C4 127.7(4) . . ?
O2 C3 C4 112.5(4) . . ?

loop_
_geom_bond_atom_site_label_1
_geom_bond_atom_site_label_2
_geom_bond_distance
_geom_bond_site_symmetry_2
_geom_bond_publ_flag
Rh1 N1 2.002(3) . ?
Rh1 N1 2.002(3) 2_566 ?
Rh1 N2 2.029(3) 2_566 ?
Rh1 N2 2.029(3) . ?
Rh1 Cl2 2.3270(10) 2_566 ?
Rh1 Cl2 2.3270(10) . ?
Rh2 N3 2.006(3) 2 ?
Rh2 N3 2.006(3) . ?
Rh2 N4 2.025(3) 2 ?
Rh2 N4 2.025(3) . ?
Rh2 Cl1 2.3284(11) 2 ?
Rh2 Cl1 2.3284(11) . ?
O1 C1 1.353(5) . ?
O1 N2 1.476(4) . ?
O2 C3 1.350(5) . ?
O2 N4 1.472(4) . ?
N1 C1 1.271(5) . ?
N3 C3 1.264(5) . ?
C1 C2 1.476(6) . ?
C3 C4 1.489(6) . ?
